data_7034931
loop_
_publ_author_name
'Hoque, Md Najbul'
'Gogoi, Abhijit'
'Das, Gopal'

_publ_section_title
;
 Anion complexation with cyanobenzoyl substituted first and second
 generation tripodal amide receptors: crystal structure and solution
 studies.
;
_journal_issue 34
_journal_name_full 'Dalton transactions (Cambridge, England : 2003)'
_journal_page_first 15220
_journal_page_last 15231
_journal_paper_doi 10.1039/c5dt00369e
_journal_volume 44
_journal_year 2015
_chemical_formula_moiety 'C48 H40 N7 O6, Br'
_chemical_formula_sum 'C48 H40 Br N7 O6'
_chemical_formula_weight 890.77
_chemical_name_systematic
; 
 ? 
;
_space_group_IT_number 2
_symmetry_cell_setting triclinic
_symmetry_space_group_name_Hall '-P 1'
_symmetry_space_group_name_H-M 'P -1'
_atom_sites_solution_hydrogens geom
_atom_sites_solution_primary direct
_atom_sites_solution_secondary difmap
_audit_creation_method SHELXL-97
_audit_update_record
;
2015-04-10 deposited with the CCDC.
2015-04-23 downloaded from the CCDC.
;
_cell_angle_alpha 91.493(3)
_cell_angle_beta 94.733(2)
_cell_angle_gamma 103.295(2)
_cell_formula_units_Z 2
_cell_length_a 9.4588(5)
_cell_length_b 13.6915(7)
_cell_length_c 20.4866(10)
_cell_measurement_reflns_used 12652
_cell_measurement_temperature 298(2)
_cell_measurement_theta_max 25.49
_cell_measurement_theta_min 1.91
_cell_volume 2570.4(2)
_computing_cell_refinement 'Bruker SMART'
_computing_data_collection 'Bruker SMART'
_computing_data_reduction 'Bruker SAINT'
_computing_molecular_graphics 'Bruker SHELXTL'
_computing_publication_material 'Bruker SHELXTL'
_computing_structure_refinement 'Bruker SHELXTL'
_computing_structure_solution 'Bruker SHELXTL'
_diffrn_ambient_temperature 298(2)
_diffrn_measured_fraction_theta_full 0.993
_diffrn_measured_fraction_theta_max 0.993
_diffrn_measurement_device_type 'CCD area detector'
_diffrn_measurement_method 'phi and omega scans'
_diffrn_radiation_monochromator graphite
_diffrn_radiation_source 'fine-focus sealed tube'
_diffrn_radiation_type MoK\a
_diffrn_radiation_wavelength 0.71073
_diffrn_reflns_av_R_equivalents 0.0363
_diffrn_reflns_av_unetI/netI 0.0472
_diffrn_reflns_limit_h_max 12
_diffrn_reflns_limit_h_min -12
_diffrn_reflns_limit_k_max 18
_diffrn_reflns_limit_k_min -18
_diffrn_reflns_limit_l_max 25
_diffrn_reflns_limit_l_min -26
_diffrn_reflns_number 39258
_diffrn_reflns_theta_full 28.65
_diffrn_reflns_theta_max 28.65
_diffrn_reflns_theta_min 1.53
_exptl_absorpt_coefficient_mu 0.849
_exptl_absorpt_correction_T_max 0.903
_exptl_absorpt_correction_T_min 0.816
_exptl_absorpt_correction_type multi-scan
_exptl_absorpt_process_details SADABS
_exptl_crystal_colour red
_exptl_crystal_density_diffrn 1.151
_exptl_crystal_density_method 'not measured'
_exptl_crystal_description 'thin plate'
_exptl_crystal_F_000 920.0
_exptl_crystal_size_max 0.28
_exptl_crystal_size_mid 0.20
_exptl_crystal_size_min 0.12
_refine_diff_density_max 1.435
_refine_diff_density_min -0.322
_refine_diff_density_rms 0.062
_refine_ls_extinction_method none
_refine_ls_goodness_of_fit_ref 1.031
_refine_ls_hydrogen_treatment mixed
_refine_ls_matrix_type full
_refine_ls_number_parameters 569
_refine_ls_number_reflns 13168
_refine_ls_number_restraints 0
_refine_ls_restrained_S_all 1.031
_refine_ls_R_factor_all 0.0874
_refine_ls_R_factor_gt 0.0573
_refine_ls_shift/su_max 0.008
_refine_ls_shift/su_mean 0.005
_refine_ls_structure_factor_coef Fsqd
_refine_ls_weighting_details 'calc w=1/[\s^2^(Fo^2^)+(0.1147P)^2^+0.0000P] where P=(Fo^2^+2Fc^2^)/3'
_refine_ls_weighting_scheme calc
_refine_ls_wR_factor_gt 0.1704
_refine_ls_wR_factor_ref 0.1852
_reflns_number_gt 7346
_reflns_number_total 13138
_reflns_threshold_expression >2sigma(I)
_cod_data_source_file c5dt00369e2.cif
_cod_data_source_block 2LH-Br
_cod_depositor_comments 'Adding full bibliography for 7034925--7034934.cif.'
_cod_database_code 7034931
_plat606_alert_4_g
;
Problem:VERY LARGE Solvent Accessible VOID(S) in Structure
Response: SQUEEZE has been performed to the disordered solvent molecule. 
This calculated amount of 554 electrons per unit cell or 98 electrons per 
molecule may be attributed to two water and two DMF molecules.
;

loop_
_symmetry_equiv_pos_as_xyz
'x, y, z'
'-x, -y, -z'

loop_
_atom_site_label
_atom_site_type_symbol
_atom_site_fract_x
_atom_site_fract_y
_atom_site_fract_z
_atom_site_U_iso_or_equiv
_atom_site_adp_type
_atom_site_occupancy
_atom_site_symmetry_multiplicity
_atom_site_calc_flag
_atom_site_refinement_flags
Br2 Br 0.39985(12) 0.08945(7) 0.29494(5) 0.1124(3) Uani 0.50 1 d P
Br1 Br 0.0000 0.5000 0.0000 0.05548(15) Uani 1 2 d S
N1 N 0.18843(19) 0.75781(14) 0.16424(10) 0.0386(4) Uani 1 1 d .
N2 N -0.4497(2) 1.09892(14) 0.14566(10) 0.0444(5) Uani 1 1 d .
H2N H -0.4873 1.1061 0.1818 0.053 Uiso 1 1 calc R
N3 N 0.8158(2) 0.44058(14) 0.14007(10) 0.0438(5) Uani 1 1 d .
H3N H 0.8545 0.4371 0.1038 0.053 Uiso 1 1 calc R
N4 N 0.6657(2) 0.54381(19) 0.43941(11) 0.0607(6) Uani 1 1 d .
H4N H 0.6752 0.4874 0.4230 0.073 Uiso 1 1 calc R
C10 C -0.5522(2) 1.24010(16) 0.11665(11) 0.0374(5) Uani 1 1 d .
C4 C -0.2388(2) 0.91641(17) 0.09070(12) 0.0432(5) Uani 1 1 d .
H4 H -0.2124 0.8901 0.0525 0.052 Uiso 1 1 calc R
C21 C 0.6562(2) 0.53227(18) 0.08709(12) 0.0425(5) Uani 1 1 d .
H21 H 0.6674 0.5007 0.0477 0.051 Uiso 1 1 calc R
C9 C -0.4776(2) 1.15887(17) 0.09711(12) 0.0417(5) Uani 1 1 d .
C20 C 0.5667(2) 0.60082(17) 0.08768(12) 0.0418(5) Uani 1 1 d .
H20 H 0.5183 0.6147 0.0489 0.050 Uiso 1 1 calc R
C24 C 0.7277(2) 0.51143(16) 0.14437(12) 0.0393(5) Uani 1 1 d .
C12 C -0.7024(2) 1.35241(17) 0.08080(12) 0.0441(6) Uani 1 1 d .
H12 H -0.7583 1.3756 0.0479 0.053 Uiso 1 1 calc R
C26 C 0.9170(2) 0.29825(17) 0.16370(13) 0.0439(6) Uani 1 1 d .
C25 C 0.8453(2) 0.37864(18) 0.18613(12) 0.0438(5) Uani 1 1 d .
C6 C -0.3653(2) 1.02551(16) 0.14394(12) 0.0404(5) Uani 1 1 d .
C19 C 0.5509(2) 0.64731(16) 0.14591(11) 0.0385(5) Uani 1 1 d .
C3 C -0.1899(2) 0.88754(17) 0.15095(12) 0.0431(5) Uani 1 1 d .
C13 C -0.6856(2) 1.39400(16) 0.14435(12) 0.0398(5) Uani 1 1 d .
C17 C 0.2966(2) 0.80683(18) 0.11773(13) 0.0461(6) Uani 1 1 d .
H17A H 0.2450 0.8291 0.0802 0.055 Uiso 1 1 calc R
H17B H 0.3629 0.8653 0.1397 0.055 Uiso 1 1 calc R
C11 C -0.6344(2) 1.27585(17) 0.06749(12) 0.0408(5) Uani 1 1 d .
H11 H -0.6439 1.2479 0.0250 0.049 Uiso 1 1 calc R
C15 C -0.5360(3) 1.28316(17) 0.17935(12) 0.0453(6) Uani 1 1 d .
H16 H -0.4805 1.2599 0.2124 0.054 Uiso 1 1 calc R
C14 C -0.6017(3) 1.36051(18) 0.19311(13) 0.0471(6) Uani 1 1 d .
H15 H -0.5894 1.3900 0.2352 0.057 Uiso 1 1 calc R
C5 C -0.3276(2) 0.98480(17) 0.08701(12) 0.0440(5) Uani 1 1 d .
H5 H -0.3617 1.0032 0.0463 0.053 Uiso 1 1 calc R
C1 C 0.0399(2) 0.70978(17) 0.13074(13) 0.0465(6) Uani 1 1 d .
H1A H 0.0525 0.6674 0.0940 0.056 Uiso 1 1 calc R
H1B H -0.0145 0.6664 0.1613 0.056 Uiso 1 1 calc R
C22 C 0.6253(2) 0.62832(18) 0.20386(12) 0.0445(6) Uani 1 1 d .
H22 H 0.6162 0.6614 0.2430 0.053 Uiso 1 1 calc R
C23 C 0.7129(2) 0.56022(18) 0.20327(12) 0.0441(5) Uani 1 1 d .
H23 H 0.7618 0.5469 0.2421 0.053 Uiso 1 1 calc R
C27 C 0.8957(3) 0.25936(19) 0.09942(13) 0.0506(6) Uani 1 1 d .
H27 H 0.8391 0.2857 0.0684 0.061 Uiso 1 1 calc R
C7 C -0.3180(3) 0.9933(2) 0.20446(13) 0.0540(7) Uani 1 1 d .
H8 H -0.3445 1.0189 0.2429 0.065 Uiso 1 1 calc R
C18 C 0.3824(3) 0.73464(19) 0.09464(12) 0.0478(6) Uani 1 1 d .
H18A H 0.3178 0.6734 0.0753 0.057 Uiso 1 1 calc R
H18B H 0.4470 0.7647 0.0625 0.057 Uiso 1 1 calc R
C29 C 1.0448(3) 0.14529(18) 0.12699(15) 0.0523(7) Uani 1 1 d .
C2 C -0.0501(3) 0.78022(18) 0.10596(13) 0.0460(6) Uani 1 1 d .
H2A H 0.0082 0.8326 0.0820 0.055 Uiso 1 1 calc R
H2B H -0.1324 0.7441 0.0767 0.055 Uiso 1 1 calc R
C28 C 0.9576(3) 0.18212(19) 0.08099(15) 0.0555(7) Uani 1 1 d .
H28 H 0.9409 0.1552 0.0381 0.067 Uiso 1 1 calc R
C31 C 1.0008(3) 0.2587(2) 0.20982(15) 0.0582(7) Uani 1 1 d .
H31 H 1.0133 0.2829 0.2532 0.070 Uiso 1 1 calc R
C30 C 1.0666(3) 0.1822(2) 0.19093(16) 0.0621(8) Uani 1 1 d .
H30 H 1.1249 0.1563 0.2215 0.075 Uiso 1 1 calc R
C8 C -0.2336(3) 0.9248(2) 0.20776(13) 0.0563(7) Uani 1 1 d .
H9 H -0.2050 0.9030 0.2483 0.068 Uiso 1 1 calc R
C39 C 0.5724(3) 0.5935(2) 0.40164(13) 0.0556(7) Uani 1 1 d .
C33 C 0.1857(3) 0.82603(19) 0.22317(12) 0.0505(6) Uani 1 1 d .
H33A H 0.0932 0.8057 0.2420 0.061 Uiso 1 1 calc R
H33B H 0.1969 0.8948 0.2101 0.061 Uiso 1 1 calc R
C38 C 0.4551(3) 0.5348(2) 0.36464(13) 0.0540(6) Uani 1 1 d .
H38 H 0.4391 0.4652 0.3651 0.065 Uiso 1 1 calc R
C36 C 0.3827(3) 0.6795(2) 0.32601(12) 0.0505(6) Uani 1 1 d .
C37 C 0.3603(3) 0.5776(2) 0.32657(13) 0.0527(6) Uani 1 1 d .
H37 H 0.2813 0.5370 0.3014 0.063 Uiso 1 1 calc R
C42 C 0.8150(3) 0.5017(2) 0.53142(13) 0.0558(7) Uani 1 1 d .
C41 C 0.7407(3) 0.5749(2) 0.49774(15) 0.0614(7) Uani 1 1 d .
C34 C 0.3094(3) 0.8190(2) 0.27324(14) 0.0591(7) Uani 1 1 d .
H34A H 0.4029 0.8397 0.2553 0.071 Uiso 1 1 calc R
H34B H 0.3097 0.8606 0.3123 0.071 Uiso 1 1 calc R
C45 C 0.9550(3) 0.3750(3) 0.60071(15) 0.0645(8) Uani 1 1 d .
C40 C 0.5947(3) 0.6967(2) 0.40136(15) 0.0630(7) Uani 1 1 d .
H40 H 0.6733 0.7373 0.4269 0.076 Uiso 1 1 calc R
C35 C 0.5000(3) 0.7396(2) 0.36296(15) 0.0605(7) Uani 1 1 d .
H35 H 0.5157 0.8091 0.3622 0.073 Uiso 1 1 calc R
C44 C 0.8469(4) 0.3356(3) 0.55032(15) 0.0704(8) Uani 1 1 d .
H44 H 0.8213 0.2669 0.5399 0.085 Uiso 1 1 calc R
C43 C 0.7783(3) 0.4002(3) 0.51617(14) 0.0676(8) Uani 1 1 d .
H43 H 0.7064 0.3745 0.4824 0.081 Uiso 1 1 calc R
C47 C 0.9229(3) 0.5395(2) 0.58180(15) 0.0659(8) Uani 1 1 d .
H47 H 0.9488 0.6082 0.5922 0.079 Uiso 1 1 calc R
C46 C 0.9917(3) 0.4762(3) 0.61635(16) 0.0718(9) Uani 1 1 d .
H46 H 1.0631 0.5021 0.6503 0.086 Uiso 1 1 calc R
O2 O -0.4439(2) 1.15072(14) 0.04124(9) 0.0579(5) Uani 1 1 d .
O1 O -0.10045(19) 0.82324(13) 0.16093(9) 0.0542(5) Uani 1 1 d .
O4 O 0.8124(2) 0.38287(15) 0.24307(9) 0.0630(5) Uani 1 1 d .
O5 O 0.27967(19) 0.71499(14) 0.28748(9) 0.0556(5) Uani 1 1 d .
O6 O 0.7475(3) 0.6582(2) 0.52309(12) 0.0957(8) Uani 1 1 d .
O3 O 0.46404(16) 0.71437(12) 0.15238(8) 0.0454(4) Uani 1 1 d .
C48 C 1.0251(3) 0.3071(3) 0.63645(17) 0.0770(9) Uani 1 1 d .
N7 N 1.0779(3) 0.2517(3) 0.66495(16) 0.1010(11) Uani 1 1 d .
C32 C 1.1134(3) 0.0671(2) 0.10556(17) 0.0655(8) Uani 1 1 d .
N6 N 1.1688(3) 0.00725(18) 0.08697(18) 0.0891(10) Uani 1 1 d .
C16 C -0.7541(2) 1.47531(18) 0.15960(13) 0.0449(6) Uani 1 1 d .
N5 N -0.8080(2) 1.53811(16) 0.17174(12) 0.0570(6) Uani 1 1 d .
H1N H 0.218(2) 0.7087(16) 0.1788(10) 0.026(5) Uiso 1 1 d .

loop_
_atom_site_aniso_label
_atom_site_aniso_U_11
_atom_site_aniso_U_22
_atom_site_aniso_U_33
_atom_site_aniso_U_23
_atom_site_aniso_U_13
_atom_site_aniso_U_12
Br2 0.1716(9) 0.0952(6) 0.1057(6) 0.0459(5) 0.0707(6) 0.0785(6)
Br1 0.0678(3) 0.0586(3) 0.0480(2) 0.00449(17) 0.01629(17) 0.02698(18)
N1 0.0388(10) 0.0315(10) 0.0525(12) 0.0098(9) 0.0071(8) 0.0205(8)
N2 0.0493(11) 0.0442(11) 0.0493(12) 0.0062(9) 0.0088(9) 0.0284(9)
N3 0.0445(11) 0.0458(11) 0.0502(12) 0.0096(9) 0.0153(9) 0.0247(9)
N4 0.0645(14) 0.0732(16) 0.0545(14) 0.0050(12) 0.0000(11) 0.0383(12)
C10 0.0359(11) 0.0308(11) 0.0477(14) 0.0039(10) 0.0028(9) 0.0123(9)
C4 0.0418(12) 0.0393(13) 0.0524(15) -0.0038(11) 0.0008(10) 0.0191(10)
C21 0.0398(12) 0.0478(14) 0.0450(14) 0.0030(11) 0.0089(9) 0.0190(10)
C9 0.0404(12) 0.0385(13) 0.0495(15) -0.0003(11) -0.0025(10) 0.0184(9)
C20 0.0382(12) 0.0474(14) 0.0447(14) 0.0069(11) 0.0067(9) 0.0186(10)
C24 0.0338(11) 0.0386(12) 0.0502(14) 0.0060(10) 0.0109(9) 0.0154(9)
C12 0.0441(13) 0.0385(13) 0.0543(15) 0.0097(11) 0.0014(10) 0.0195(10)
C26 0.0346(11) 0.0418(13) 0.0595(16) 0.0130(11) 0.0094(10) 0.0145(9)
C25 0.0376(12) 0.0480(14) 0.0505(15) 0.0062(11) 0.0075(10) 0.0181(10)
C6 0.0361(11) 0.0344(12) 0.0541(14) 0.0027(10) 0.0021(9) 0.0159(9)
C19 0.0307(11) 0.0373(12) 0.0516(14) 0.0062(10) 0.0067(9) 0.0149(9)
C3 0.0357(11) 0.0402(13) 0.0586(15) 0.0056(11) 0.0028(10) 0.0197(9)
C13 0.0384(12) 0.0283(11) 0.0554(15) 0.0033(10) 0.0057(10) 0.0124(9)
C17 0.0399(12) 0.0406(13) 0.0632(16) 0.0156(11) 0.0110(11) 0.0167(10)
C11 0.0429(12) 0.0408(13) 0.0419(13) 0.0039(10) 0.0009(9) 0.0171(10)
C15 0.0477(13) 0.0405(13) 0.0516(15) 0.0027(11) -0.0057(10) 0.0215(10)
C14 0.0551(14) 0.0412(13) 0.0486(15) -0.0057(11) -0.0042(11) 0.0223(11)
C5 0.0453(13) 0.0414(13) 0.0490(14) -0.0001(11) -0.0033(10) 0.0205(10)
C1 0.0384(12) 0.0326(12) 0.0709(17) 0.0018(11) 0.0014(11) 0.0147(9)
C22 0.0431(13) 0.0494(14) 0.0463(14) -0.0009(11) 0.0081(10) 0.0208(10)
C23 0.0417(12) 0.0502(14) 0.0452(14) 0.0026(11) 0.0012(10) 0.0214(10)
C27 0.0474(14) 0.0489(15) 0.0606(17) 0.0077(12) 0.0026(11) 0.0221(11)
C7 0.0613(16) 0.0616(16) 0.0515(15) 0.0071(13) 0.0101(12) 0.0377(13)
C18 0.0436(13) 0.0546(15) 0.0546(15) 0.0170(12) 0.0143(11) 0.0258(11)
C29 0.0419(13) 0.0321(12) 0.088(2) 0.0124(13) 0.0163(12) 0.0135(10)
C2 0.0411(12) 0.0383(13) 0.0618(16) -0.0046(11) -0.0002(10) 0.0180(10)
C28 0.0558(15) 0.0442(15) 0.0719(19) 0.0044(13) 0.0122(13) 0.0201(12)
C31 0.0614(16) 0.0540(16) 0.0659(18) 0.0130(13) 0.0026(13) 0.0268(13)
C30 0.0594(17) 0.0520(16) 0.083(2) 0.0233(15) 0.0039(14) 0.0289(13)
C8 0.0644(16) 0.0669(18) 0.0503(15) 0.0118(13) 0.0062(12) 0.0400(14)
C39 0.0524(15) 0.0703(19) 0.0517(16) 0.0128(13) 0.0067(12) 0.0282(13)
C33 0.0578(15) 0.0485(14) 0.0540(15) 0.0004(12) 0.0037(11) 0.0316(12)
C38 0.0630(16) 0.0564(16) 0.0477(15) 0.0081(12) 0.0061(12) 0.0237(13)
C36 0.0526(15) 0.0621(17) 0.0456(15) 0.0109(12) 0.0088(11) 0.0286(12)
C37 0.0513(14) 0.0622(17) 0.0488(15) 0.0101(12) 0.0040(11) 0.0211(12)
C42 0.0562(16) 0.0695(19) 0.0473(16) 0.0113(13) 0.0082(12) 0.0242(13)
C41 0.0599(17) 0.076(2) 0.0529(18) 0.0059(15) 0.0056(13) 0.0242(14)
C34 0.0682(17) 0.0557(17) 0.0596(17) 0.0026(13) -0.0032(13) 0.0302(13)
C45 0.0541(16) 0.091(2) 0.0577(18) 0.0267(16) 0.0140(13) 0.0299(15)
C40 0.0533(16) 0.0664(19) 0.0706(19) 0.0082(15) -0.0065(13) 0.0203(13)
C35 0.0587(16) 0.0566(17) 0.0695(19) 0.0078(14) -0.0021(13) 0.0222(13)
C44 0.086(2) 0.073(2) 0.0614(19) 0.0157(16) 0.0062(16) 0.0347(17)
C43 0.0715(19) 0.086(2) 0.0468(17) 0.0032(15) -0.0055(13) 0.0259(16)
C47 0.0587(17) 0.074(2) 0.0643(19) 0.0120(15) -0.0018(14) 0.0145(14)
C46 0.0543(17) 0.099(3) 0.0619(19) 0.0197(18) -0.0031(13) 0.0180(16)
O2 0.0782(12) 0.0645(12) 0.0444(11) 0.0038(9) 0.0064(9) 0.0438(10)
O1 0.0561(10) 0.0616(11) 0.0586(11) 0.0103(9) 0.0080(8) 0.0400(9)
O4 0.0737(12) 0.0747(13) 0.0537(12) 0.0131(10) 0.0167(9) 0.0390(10)
O5 0.0544(10) 0.0590(11) 0.0590(11) 0.0104(9) -0.0008(8) 0.0262(8)
O6 0.136(2) 0.0878(18) 0.0704(15) -0.0078(13) -0.0260(14) 0.0546(16)
O3 0.0399(8) 0.0490(10) 0.0549(10) 0.0027(8) 0.0075(7) 0.0248(7)
C48 0.0589(18) 0.108(3) 0.074(2) 0.0351(19) 0.0127(15) 0.0348(17)
N7 0.091(2) 0.135(3) 0.098(2) 0.050(2) 0.0148(17) 0.062(2)
C32 0.0544(16) 0.0368(14) 0.111(3) 0.0164(15) 0.0219(16) 0.0166(12)
N6 0.0720(17) 0.0448(14) 0.162(3) 0.0095(16) 0.0291(18) 0.0300(13)
C16 0.0433(13) 0.0371(13) 0.0571(15) 0.0052(11) 0.0008(10) 0.0163(10)
N5 0.0609(13) 0.0414(12) 0.0749(16) 0.0008(11) 0.0016(11) 0.0267(10)

loop_
_atom_type_symbol
_atom_type_description
_atom_type_scat_dispersion_real
_atom_type_scat_dispersion_imag
_atom_type_scat_source
C C 0.0033 0.0016 'International Tables Vol C Tables 4.2.6.8 and 6.1.1.4'
H H 0.0000 0.0000 'International Tables Vol C Tables 4.2.6.8 and 6.1.1.4'
N N 0.0061 0.0033 'International Tables Vol C Tables 4.2.6.8 and 6.1.1.4'
O O 0.0106 0.0060 'International Tables Vol C Tables 4.2.6.8 and 6.1.1.4'
Br Br -0.2901 2.4595 'International Tables Vol C Tables 4.2.6.8 and 6.1.1.4'

loop_
_geom_angle_atom_site_label_1
_geom_angle_atom_site_label_2
_geom_angle_atom_site_label_3
_geom_angle
C1 N1 C17 113.56(19)
C1 N1 C33 114.15(17)
C17 N1 C33 112.31(19)
C9 N2 C6 127.6(2)
C25 N3 C24 127.36(19)
C41 N4 C39 127.4(3)
C15 C10 C11 119.4(2)
C15 C10 C9 123.3(2)
C11 C10 C9 117.2(2)
C3 C4 C5 120.3(2)
C24 C21 C20 120.4(2)
O2 C9 N2 123.7(2)
O2 C9 C10 121.0(2)
N2 C9 C10 115.3(2)
C19 C20 C21 119.5(2)
C21 C24 C23 119.71(19)
C21 C24 N3 117.3(2)
C23 C24 N3 123.0(2)
C11 C12 C13 118.7(2)
C31 C26 C27 119.5(2)
C31 C26 C25 118.3(2)
C27 C26 C25 122.2(2)
O4 C25 N3 123.8(2)
O4 C25 C26 120.5(2)
N3 C25 C26 115.6(2)
C5 C6 C7 118.84(19)
C5 C6 N2 124.5(2)
C7 C6 N2 116.6(2)
C20 C19 O3 124.5(2)
C20 C19 C22 120.41(19)
O3 C19 C22 115.1(2)
O1 C3 C4 125.7(2)
O1 C3 C8 114.8(2)
C4 C3 C8 119.48(19)
C14 C13 C12 120.8(2)
C14 C13 C16 119.2(2)
C12 C13 C16 119.9(2)
C18 C17 N1 110.93(18)
C12 C11 C10 120.9(2)
C10 C15 C14 120.3(2)
C13 C14 C15 119.9(2)
C6 C5 C4 120.1(2)
C2 C1 N1 116.16(18)
C23 C22 C19 120.0(2)
C22 C23 C24 120.0(2)
C28 C27 C26 120.8(2)
C8 C7 C6 120.8(2)
O3 C18 C17 104.7(2)
C30 C29 C28 121.0(2)
C30 C29 C32 121.0(3)
C28 C29 C32 118.0(3)
O1 C2 C1 108.1(2)
C27 C28 C29 119.2(3)
C26 C31 C30 119.8(3)
C29 C30 C31 119.6(2)
C7 C8 C3 120.4(2)
C38 C39 C40 119.4(2)
C38 C39 N4 117.5(3)
C40 C39 N4 123.1(3)
N1 C33 C34 108.59(18)
C39 C38 C37 120.8(3)
C37 C36 C35 120.1(2)
C37 C36 O5 115.4(2)
C35 C36 O5 124.5(2)
C36 C37 C38 119.9(3)
C43 C42 C47 119.1(3)
C43 C42 C41 123.3(3)
C47 C42 C41 117.5(3)
O6 C41 N4 122.4(3)
O6 C41 C42 121.0(3)
N4 C41 C42 116.6(3)
O5 C34 C33 103.9(2)
C46 C45 C44 120.4(3)
C46 C45 C48 121.0(3)
C44 C45 C48 118.6(3)
C39 C40 C35 119.8(3)
C36 C35 C40 120.1(3)
C43 C44 C45 118.9(3)
C42 C43 C44 121.0(3)
C46 C47 C42 120.6(3)
C45 C46 C47 119.9(3)
C3 O1 C2 119.34(18)
C36 O5 C34 119.1(2)
C19 O3 C18 117.37(17)
N7 C48 C45 178.5(4)
N6 C32 C29 177.8(3)
N5 C16 C13 179.5(3)

loop_
_geom_bond_atom_site_label_1
_geom_bond_atom_site_label_2
_geom_bond_distance
N1 C1 1.506(3)
N1 C17 1.511(3)
N1 C33 1.513(3)
N2 C9 1.354(3)
N2 C6 1.421(2)
N3 C25 1.340(3)
N3 C24 1.422(2)
N4 C41 1.344(4)
N4 C39 1.426(3)
C10 C15 1.381(3)
C10 C11 1.390(3)
C10 C9 1.509(3)
C4 C3 1.382(3)
C4 C5 1.394(3)
C21 C24 1.375(3)
C21 C20 1.402(3)
C9 O2 1.222(3)
C20 C19 1.373(3)
C24 C23 1.397(3)
C12 C11 1.382(3)
C12 C13 1.389(3)
C26 C31 1.384(3)
C26 C27 1.389(4)
C26 C25 1.500(3)
C25 O4 1.235(3)
C6 C5 1.387(3)
C6 C7 1.400(3)
C19 O3 1.376(2)
C19 C22 1.391(3)
C3 O1 1.363(2)
C3 C8 1.390(3)
C13 C14 1.378(3)
C13 C16 1.450(3)
C17 C18 1.506(3)
C15 C14 1.380(3)
C1 C2 1.498(3)
C22 C23 1.382(3)
C27 C28 1.380(3)
C7 C8 1.364(3)
C18 O3 1.427(3)
C29 C30 1.373(4)
C29 C28 1.382(4)
C29 C32 1.449(3)
C2 O1 1.423(3)
C31 C30 1.397(4)
C39 C38 1.368(4)
C39 C40 1.379(4)
C33 C34 1.513(3)
C38 C37 1.381(3)
C36 C37 1.363(4)
C36 C35 1.374(4)
C36 O5 1.386(3)
C42 C43 1.375(4)
C42 C47 1.389(4)
C42 C41 1.502(4)
C41 O6 1.226(4)
C34 O5 1.430(3)
C45 C46 1.371(5)
C45 C44 1.395(4)
C45 C48 1.443(4)
C40 C35 1.385(4)
C44 C43 1.383(4)
C47 C46 1.375(4)
C48 N7 1.146(4)
C32 N6 1.143(3)
C16 N5 1.128(3)

loop_
_platon_squeeze_void_nr
_platon_squeeze_void_average_x
_platon_squeeze_void_average_y
_platon_squeeze_void_average_z
_platon_squeeze_void_volume
_platon_squeeze_void_count_electrons
_platon_squeeze_void_content
1 -0.006 0.000 0.500 554 98 ' '
